data_4109397
loop_
_publ_author_name
'Jarrod F. Eubank'
'Victor Ch. Kravtsov'
'Mohamed Eddaoudi'

_publ_section_title
;
 Synthesis of Organic Photodimeric Cage Molecules Based on Cycloaddition
 via Metal-Ligand Directed Assembly
;
_journal_name_full 'Journal of the American Chemical Society'
_journal_page_first 5820
_journal_page_last 5821
_journal_paper_doi 10.1021/ja070924n
_journal_volume 129
_journal_year 2007
_chemical_formula_sum 'C7 H12 Cu O11'
_chemical_formula_weight 335.71
_chemical_name_systematic
; 
 ? 
;
_space_group_IT_number 2
_symmetry_cell_setting triclinic
_symmetry_space_group_name_Hall '-P 1'
_symmetry_space_group_name_H-M 'P -1'
_atom_sites_solution_hydrogens geom
_atom_sites_solution_primary direct
_atom_sites_solution_secondary difmap
_audit_creation_method SHELXL-97
_cell_angle_alpha 62.493(6)
_cell_angle_beta 81.809(6)
_cell_angle_gamma 68.261(6)
_cell_formula_units_Z 2
_cell_length_a 7.729(3)
_cell_length_b 8.805(3)
_cell_length_c 9.393(3)
_cell_measurement_temperature 100(2)
_cell_volume 526.3(3)
_computing_structure_refinement 'SHELXL-97 (Sheldrick, 1997)'
_computing_structure_solution 'SHELXS-97 (Sheldrick, 1990)'
_diffrn_ambient_temperature 100(2)
_diffrn_measured_fraction_theta_full 0.961
_diffrn_measured_fraction_theta_max 0.961
_diffrn_radiation_monochromator graphite
_diffrn_radiation_source 'fine-focus sealed tube'
_diffrn_radiation_type MoK\a
_diffrn_radiation_wavelength 0.71073
_diffrn_reflns_av_R_equivalents 0.0945
_diffrn_reflns_av_sigmaI/netI 0.1225
_diffrn_reflns_limit_h_max 9
_diffrn_reflns_limit_h_min -9
_diffrn_reflns_limit_k_max 11
_diffrn_reflns_limit_k_min -10
_diffrn_reflns_limit_l_max 7
_diffrn_reflns_limit_l_min -11
_diffrn_reflns_number 2947
_diffrn_reflns_theta_full 26.49
_diffrn_reflns_theta_max 26.49
_diffrn_reflns_theta_min 2.77
_exptl_absorpt_coefficient_mu 2.138
_exptl_absorpt_correction_T_max 0.9686
_exptl_absorpt_correction_T_min 0.6744
_exptl_absorpt_correction_type multi-scan
_exptl_crystal_density_diffrn 2.118
_exptl_crystal_density_meas ?
_exptl_crystal_F_000 342
_exptl_crystal_size_max 0.20
_exptl_crystal_size_mid 0.10
_exptl_crystal_size_min 0.02
_refine_diff_density_max 1.405
_refine_diff_density_min -1.361
_refine_diff_density_rms 0.193
_refine_ls_extinction_method none
_refine_ls_goodness_of_fit_ref 1.001
_refine_ls_hydrogen_treatment mixed
_refine_ls_matrix_type full
_refine_ls_number_parameters 177
_refine_ls_number_reflns 2094
_refine_ls_number_restraints 20
_refine_ls_restrained_S_all 1.000
_refine_ls_R_factor_all 0.0862
_refine_ls_R_factor_gt 0.0525
_refine_ls_shift/su_max 0.003
_refine_ls_shift/su_mean 0.000
_refine_ls_structure_factor_coef Fsqd
_refine_ls_weighting_details
; calc 
 [0.00000+1.00000exp(1.00(sin\q/\l)^2^)]/ 
   [\s^2^(Fo^2^)+0.0000+0.0000*P+(0.0820P)^2^+0.0000sin\q/\l] 
 where P = 0.33333Fo^2^ + 0.66667Fc^2^ 
;
_refine_ls_weighting_scheme calc
_refine_ls_wR_factor_gt 0.1250
_refine_ls_wR_factor_ref 0.1456
_reflns_number_gt 1351
_reflns_number_total 2094
_reflns_threshold_expression >2sigma(I)
_cod_data_source_file ja070924nsi20070208_031635.cif
_cod_data_source_block me201n_v1
_cod_depositor_comments
;
The following automatic conversions were performed:

'_exptl_crystal_density_meas' value 'none' was changed to '?' - the
value is perceived as not measured.

Automatic conversion script
Id: cif_fix_values 3008 2015-01-20 13:52:24Z robertas 
;
_cod_database_code 4109397

loop_
_symmetry_equiv_pos_as_xyz
'x, y, z'
'-x, -y, -z'

loop_
_atom_site_label
_atom_site_type_symbol
_atom_site_fract_x
_atom_site_fract_y
_atom_site_fract_z
_atom_site_U_iso_or_equiv
_atom_site_adp_type
_atom_site_occupancy
_atom_site_symmetry_multiplicity
_atom_site_calc_flag
_atom_site_refinement_flags
Cu1 Cu 0.66520(10) 0.59994(10) 0.34902(9) 0.0126(2) Uani 1 1 d .
O1W O 0.4692(5) 0.8392(6) 0.2519(5) 0.0140(9) Uani 1 1 d D
H1W1 H 0.4193 0.8611 0.1657 0.021 Uiso 1 1 d R
H2W1 H 0.407(7) 0.856(8) 0.321(5) 0.021 Uiso 1 1 d D
O2W O 0.8798(5) 0.3750(5) 0.4422(5) 0.0138(9) Uani 1 1 d .
H1W2 H 0.9016 0.3329 0.5388 0.021 Uiso 1 1 d R
H2W2 H 0.9946 0.3958 0.3973 0.021 Uiso 1 1 d R
O1 O 0.8082(5) 0.6711(5) 0.1511(4) 0.0113(9) Uani 1 1 d .
O2 O 0.8750(5) 0.7217(5) -0.1026(4) 0.0125(9) Uani 1 1 d .
O3 O 0.4257(5) 0.4375(5) 0.4381(4) 0.0118(9) Uani 1 1 d .
O4 O 0.2601(5) 0.2960(5) 0.4018(5) 0.0142(9) Uani 1 1 d .
O5 O 0.5751(5) 0.5170(5) 0.1716(4) 0.0087(8) Uani 1 1 d U
O6 O 0.2699(5) 0.8528(5) 0.0164(5) 0.0101(8) Uani 1 1 d .
H6 H 0.1791 0.8457 0.0769 0.015 Uiso 1 1 calc R
O7 O 0.1704(5) 0.8324(5) -0.1939(4) 0.0102(9) Uani 1 1 d .
H7 H 0.0801 0.7947 -0.1680 0.015 Uiso 1 1 calc R
C1 C 0.7883(7) 0.6661(7) 0.0203(7) 0.0096(12) Uani 1 1 d .
C2 C 0.6479(7) 0.5841(7) 0.0161(7) 0.0081(11) Uani 1 1 d .
C3 C 0.4936(7) 0.7121(7) -0.1243(6) 0.0054(11) Uani 1 1 d .
H3 H 0.5136 0.8285 -0.2016 0.006 Uiso 1 1 calc R
C4 C 0.2983(7) 0.7402(7) -0.0590(6) 0.0073(11) Uani 1 1 d U
C5 C 0.2821(7) 0.5571(7) 0.0545(6) 0.0078(12) Uani 1 1 d .
H5 H 0.1553 0.5674 0.0999 0.009 Uiso 1 1 calc R
C6 C 0.4411(7) 0.4352(7) 0.1864(6) 0.0085(12) Uani 1 1 d U
C7 C 0.3703(7) 0.3810(7) 0.3581(7) 0.0110(13) Uani 1 1 d .
O3W O 0.0104(5) 0.8096(5) 0.2424(5) 0.0120(9) Uani 1 1 d .
H1W3 H -0.0823 0.9213 0.2018 0.018 Uiso 1 1 d R
H2W3 H -0.0514 0.7608 0.2208 0.018 Uiso 1 1 d R
O4W O 0.2331(6) 0.9641(6) 0.4386(5) 0.0284(12) Uani 1 1 d D
H1W4 H 0.2362 1.0683 0.4231 0.043 Uiso 1 1 d R
H2W4 H 0.1917 0.8971 0.5250 0.043 Uiso 1 1 d R

loop_
_atom_site_aniso_label
_atom_site_aniso_U_11
_atom_site_aniso_U_22
_atom_site_aniso_U_33
_atom_site_aniso_U_23
_atom_site_aniso_U_13
_atom_site_aniso_U_12
Cu1 0.0103(4) 0.0160(4) 0.0131(4) -0.0065(3) -0.0006(3) -0.0059(3)
O1W 0.011(2) 0.017(2) 0.015(2) -0.0097(19) 0.0004(17) -0.0023(18)
O2W 0.0081(19) 0.016(2) 0.013(2) -0.0046(18) -0.0002(16) -0.0014(18)
O1 0.0114(19) 0.013(2) 0.013(2) -0.0068(18) -0.0021(16) -0.0061(17)
O2 0.0108(19) 0.017(2) 0.011(2) -0.0025(18) -0.0011(16) -0.0109(18)
O3 0.013(2) 0.021(2) 0.0078(19) -0.0094(18) 0.0024(16) -0.0096(18)
O4 0.014(2) 0.016(2) 0.014(2) -0.0041(18) 0.0014(17) -0.0104(19)
O5 0.0084(11) 0.0090(11) 0.0097(12) -0.0032(8) -0.0005(8) -0.0050(9)
O6 0.0091(19) 0.013(2) 0.012(2) -0.0068(18) 0.0008(16) -0.0064(17)
O7 0.0056(18) 0.012(2) 0.013(2) -0.0023(17) -0.0026(16) -0.0053(16)
C1 0.009(3) 0.006(3) 0.016(3) -0.004(2) -0.005(2) -0.003(2)
C2 0.008(3) 0.005(3) 0.011(3) -0.003(2) 0.000(2) -0.003(2)
C3 0.005(2) 0.004(3) 0.007(3) -0.004(2) 0.000(2) 0.000(2)
C4 0.0077(14) 0.0076(14) 0.0077(14) -0.0042(10) -0.0003(9) -0.0023(10)
C5 0.003(2) 0.008(3) 0.009(3) -0.004(2) 0.001(2) 0.001(2)
C6 0.0081(14) 0.0091(14) 0.0087(14) -0.0032(10) -0.0003(9) -0.0044(10)
C7 0.009(3) 0.006(3) 0.012(3) 0.000(2) -0.005(2) 0.001(2)
O3W 0.0102(19) 0.011(2) 0.016(2) -0.0055(17) -0.0046(16) -0.0043(17)
O4W 0.042(3) 0.018(3) 0.031(3) -0.012(2) 0.013(2) -0.018(2)

loop_
_atom_type_symbol
_atom_type_description
_atom_type_scat_dispersion_real
_atom_type_scat_dispersion_imag
_atom_type_scat_source
C C 0.0033 0.0016 'International Tables Vol C Tables 4.2.6.8 and 6.1.1.4'
H H 0.0000 0.0000 'International Tables Vol C Tables 4.2.6.8 and 6.1.1.4'
O O 0.0106 0.0060 'International Tables Vol C Tables 4.2.6.8 and 6.1.1.4'
Cu Cu 0.3201 1.2651 'International Tables Vol C Tables 4.2.6.8 and 6.1.1.4'

loop_
_geom_angle_atom_site_label_1
_geom_angle_atom_site_label_2
_geom_angle_atom_site_label_3
_geom_angle
_geom_angle_site_symmetry_1
_geom_angle_site_symmetry_3
O3 Cu1 O2W 90.43(16) 2_666 .
O3 Cu1 O1W 91.09(17) 2_666 .
O2W Cu1 O1W 173.72(17) . .
O3 Cu1 O1 161.17(15) 2_666 .
O2W Cu1 O1 87.15(16) . .
O1W Cu1 O1 89.46(17) . .
O3 Cu1 O5 127.17(14) 2_666 .
O2W Cu1 O5 94.40(15) . .
O1W Cu1 O5 89.53(16) . .
O1 Cu1 O5 71.65(14) . .
C1 O1 Cu1 128.0(3) . .
C7 O3 Cu1 120.7(4) . 2_666
C2 O5 C6 114.5(4) . .
C2 O5 Cu1 113.8(3) . .
C6 O5 Cu1 131.1(3) . .
O2 C1 O1 125.1(5) . .
O2 C1 C2 117.2(5) . .
O1 C1 C2 117.7(5) . .
O5 C2 C1 108.0(5) . .
O5 C2 C5 113.7(4) . 2_665
C1 C2 C5 115.8(5) . 2_665
O5 C2 C3 114.1(4) . .
C1 C2 C3 115.2(4) . .
C5 C2 C3 89.4(4) 2_665 .
C4 C3 C6 113.3(4) . 2_665
C4 C3 C2 111.3(4) . .
C6 C3 C2 89.5(4) 2_665 .
O6 C4 O7 109.7(4) . .
O6 C4 C5 112.6(4) . .
O7 C4 C5 110.8(4) . .
O6 C4 C3 107.1(4) . .
O7 C4 C3 107.1(4) . .
C5 C4 C3 109.3(4) . .
C4 C5 C6 113.2(4) . .
C4 C5 C2 113.5(4) . 2_665
C6 C5 C2 90.1(4) . 2_665
O5 C6 C7 107.2(4) . .
O5 C6 C3 114.1(4) . 2_665
C7 C6 C3 117.5(4) . 2_665
O5 C6 C5 113.5(4) . .
C7 C6 C5 113.4(4) . .
C3 C6 C5 90.8(4) 2_665 .
O4 C7 O3 126.7(5) . .
O4 C7 C6 118.6(5) . .
O3 C7 C6 114.7(5) . .

loop_
_geom_bond_atom_site_label_1
_geom_bond_atom_site_label_2
_geom_bond_distance
_geom_bond_site_symmetry_2
Cu1 O3 1.940(4) 2_666
Cu1 O2W 1.954(4) .
Cu1 O1W 1.954(4) .
Cu1 O1 1.980(4) .
Cu1 O5 2.372(4) .
O1 C1 1.282(7) .
O2 C1 1.234(6) .
O3 C7 1.261(7) .
O3 Cu1 1.940(4) 2_666
O4 C7 1.242(6) .
O5 C2 1.419(7) .
O5 C6 1.425(6) .
O6 C4 1.405(7) .
O7 C4 1.434(6) .
C1 C2 1.523(7) .
C2 C5 1.562(8) 2_665
C2 C3 1.584(7) .
C3 C4 1.522(7) .
C3 C6 1.551(8) 2_665
C4 C5 1.509(7) .
C5 C6 1.557(7) .
C5 C2 1.562(8) 2_665
C6 C7 1.536(8) .
C6 C3 1.551(8) 2_665
